data_1541891
loop_
_publ_author_name
'Liu, Liu'
'Ruiz, David A.'
'Dahcheh, Fatme'
'Bertrand, Guy'
'Suter, Riccardo'
'Tondreau, Aaron M.'
'Gr\"utzmacher, Hansj\"org'

_publ_section_title
;
 Isolation of Au-, Co-\h1PCO and Cu-\h2PCO complexes, conversion of an
 Ir--\h1PCO complex into a dimetalladiphosphene, and an interaction-free
 PCO anion
;
_journal_issue 3
_journal_name_full 'Chem. Sci.'
_journal_page_first 2335
_journal_paper_doi 10.1039/C5SC04504E
_journal_volume 7
_journal_year 2016
_chemical_formula_sum 'C46 H43 Au B F15 N O P'
_chemical_formula_weight 1149.56
_space_group_IT_number 96
_symmetry_cell_setting tetragonal
_symmetry_space_group_name_Hall 'P 4nw 2abw'
_symmetry_space_group_name_H-M 'P 43 21 2'
_atom_sites_solution_hydrogens geom
_atom_sites_solution_primary direct
_atom_sites_solution_secondary difmap
_audit_creation_method SHELXL-97
_audit_update_record
;
2015-05-31 deposited with the CCDC.
2016-01-04 downloaded from the CCDC.
;
_cell_angle_alpha 90.00
_cell_angle_beta 90.00
_cell_angle_gamma 90.00
_cell_formula_units_Z 8
_cell_length_a 14.7478(2)
_cell_length_b 14.7478(2)
_cell_length_c 40.2121(10)
_cell_measurement_reflns_used 9990
_cell_measurement_temperature 100(2)
_cell_measurement_theta_max 23.58
_cell_measurement_theta_min 2.76
_cell_volume 8746.0(3)
_computing_cell_refinement 'Bruker SAINT'
_computing_data_collection 'Bruker APEX2'
_computing_data_reduction 'Bruker SAINT'
_computing_molecular_graphics 'Bruker SHELXTL'
_computing_publication_material 'Bruker SHELXTL'
_computing_structure_refinement 'SHELXL-2014 (Sheldrick 2014)'
_computing_structure_solution 'SHELXS-97 (Sheldrick 2008)'
_diffrn_ambient_temperature 100(2)
_diffrn_measured_fraction_theta_full 0.999
_diffrn_measured_fraction_theta_max 0.999
_diffrn_measurement_device_type 'Bruker APEX-II CCD'
_diffrn_measurement_method '\f and \w scans'
_diffrn_radiation_monochromator graphite
_diffrn_radiation_source 'fine-focus sealed tube'
_diffrn_radiation_type MoK\a
_diffrn_radiation_wavelength 0.71073
_diffrn_reflns_av_R_equivalents 0.0815
_diffrn_reflns_av_sigmaI/netI 0.0498
_diffrn_reflns_limit_h_max 15
_diffrn_reflns_limit_h_min -17
_diffrn_reflns_limit_k_max 17
_diffrn_reflns_limit_k_min -17
_diffrn_reflns_limit_l_max 47
_diffrn_reflns_limit_l_min -35
_diffrn_reflns_number 70000
_diffrn_reflns_theta_full 24.99
_diffrn_reflns_theta_max 24.99
_diffrn_reflns_theta_min 1.71
_exptl_absorpt_coefficient_mu 3.503
_exptl_absorpt_correction_T_max 0.0439
_exptl_absorpt_correction_T_min 0.0235
_exptl_absorpt_correction_type multi-scan
_exptl_absorpt_process_details sadabs
_exptl_crystal_colour yellow
_exptl_crystal_density_diffrn 1.746
_exptl_crystal_density_method 'not measured'
_exptl_crystal_description needle
_exptl_crystal_F_000 4544
_exptl_crystal_size_max 0.12
_exptl_crystal_size_mid 0.09
_exptl_crystal_size_min 0.04
_refine_diff_density_max 1.105
_refine_diff_density_min -1.446
_refine_diff_density_rms 0.110
_refine_ls_abs_structure_details 'Flack H D (1983), Acta Cryst. A39, 876-881'
_refine_ls_abs_structure_Flack 0.006(8)
_refine_ls_extinction_method none
_refine_ls_goodness_of_fit_ref 1.131
_refine_ls_hydrogen_treatment constr
_refine_ls_matrix_type full
_refine_ls_number_parameters 605
_refine_ls_number_reflns 7708
_refine_ls_number_restraints 0
_refine_ls_restrained_S_all 1.131
_refine_ls_R_factor_all 0.0593
_refine_ls_R_factor_gt 0.0437
_refine_ls_shift/su_max 0.001
_refine_ls_shift/su_mean 0.000
_refine_ls_structure_factor_coef Fsqd
_refine_ls_weighting_details 'calc w=1/[\s^2^(Fo^2^)+(0.0432P)^2^+6.5003P] where P=(Fo^2^+2Fc^2^)/3'
_refine_ls_weighting_scheme calc
_refine_ls_wR_factor_gt 0.0894
_refine_ls_wR_factor_ref 0.0952
_reflns_number_gt 6379
_reflns_number_total 7708
_reflns_threshold_expression >2sigma(I)
_cod_data_source_file c5sc04504e2.cif
_cod_data_source_block compound9
_cod_depositor_comments
;
The following automatic conversions were performed:

'_symmetry_cell_setting' value 'Tetragonal' changed to 'tetragonal'
according to
/usr/data/users/saulius/crontab/automatic-downloads/rss-feeds/RSC/lib/dictionaries/cif_core.dic
dictionary named 'cif_core.dic' version 2.4.2 from 2011-04-26.

Automatic conversion script
Id: cif_fix_values 4268 2015-11-12 08:31:59Z antanas 

 Adding full bibliography for 1541885--1541894.cif.
;
_cod_original_sg_symbol_H-M P4(3)2(1)2
_cod_database_code 1541891

loop_
_symmetry_equiv_pos_as_xyz
'x, y, z'
'-y+1/2, x+1/2, z+3/4'
'y+1/2, -x+1/2, z+1/4'
'x+1/2, -y+1/2, -z+1/4'
'-x+1/2, y+1/2, -z+3/4'
'-x, -y, z+1/2'
'y, x, -z'
'-y, -x, -z+1/2'

loop_
_atom_site_label
_atom_site_type_symbol
_atom_site_fract_x
_atom_site_fract_y
_atom_site_fract_z
_atom_site_U_iso_or_equiv
_atom_site_adp_type
_atom_site_occupancy
_atom_site_symmetry_multiplicity
_atom_site_calc_flag
_atom_site_refinement_flags
Au1 Au 0.436748(18) 0.49669(2) 0.046614(6) 0.02944(9) Uani 1 1 d .
P1 P 0.41101(13) 0.41101(13) 0.0000 0.0268(6) Uani 1 2 d S
P2 P 0.27587(15) 0.27587(15) 0.0000 0.0382(7) Uani 1 2 d S
F00 F 0.9980(4) 0.1340(4) -0.03459(17) 0.0801(17) Uani 1 1 d .
O1 O 0.2370(3) 0.4571(4) -0.01815(13) 0.0367(13) Uani 1 1 d .
F2 F 0.9639(3) 0.4363(4) -0.13607(14) 0.0632(15) Uani 1 1 d .
F3 F 1.2965(3) 0.4482(4) -0.07927(12) 0.0560(14) Uani 1 1 d .
F4 F 0.9774(3) 0.4598(4) -0.07037(13) 0.0588(15) Uani 1 1 d .
F5 F 1.1152(4) 0.4175(4) -0.17402(13) 0.0671(17) Uani 1 1 d .
F6 F 1.2819(4) 0.4231(5) -0.14423(13) 0.0692(16) Uani 1 1 d .
F7 F 1.0666(4) 0.2760(3) -0.06534(15) 0.0602(14) Uani 1 1 d .
F8 F 1.1157(4) 0.4185(4) 0.03821(13) 0.0610(15) Uani 1 1 d .
F9 F 0.9933(4) 0.1258(4) 0.03326(17) 0.0834(19) Uani 1 1 d .
F10 F 1.2131(3) 0.6289(3) -0.03899(13) 0.0497(13) Uani 1 1 d .
F11 F 0.8871(4) 0.6369(5) 0.02265(16) 0.086(2) Uani 1 1 d .
F12 F 1.1412(4) 0.7870(4) -0.02047(14) 0.0687(16) Uani 1 1 d .
F13 F 0.9774(4) 0.7921(4) 0.01036(16) 0.086(2) Uani 1 1 d .
F14 F 0.9527(3) 0.4784(4) 0.00361(15) 0.0687(16) Uani 1 1 d .
F1 F 1.0616(4) 0.2680(4) 0.06864(15) 0.0764(17) Uani 1 1 d .
C1 C 0.1541(6) 0.5383(6) 0.0993(2) 0.045(2) Uani 1 1 d .
H1 H 0.1155 0.4916 0.1057 0.054 Uiso 1 1 calc R
C2 C 0.4618(5) 0.5689(5) 0.08919(18) 0.0317(18) Uani 1 1 d .
C3 C 0.5520(5) 0.5816(5) 0.10603(19) 0.0356(19) Uani 1 1 d .
C4 C 0.5895(5) 0.4871(6) 0.1176(2) 0.043(2) Uani 1 1 d .
H4A H 0.6335 0.4978 0.1351 0.051 Uiso 1 1 calc R
H4B H 0.5397 0.4534 0.1273 0.051 Uiso 1 1 calc R
C5 C 0.6327(6) 0.4288(7) 0.0923(2) 0.049(2) Uani 1 1 d .
H5 H 0.5863 0.4109 0.0761 0.059 Uiso 1 1 calc R
C6 C 0.6719(7) 0.3435(6) 0.1075(2) 0.057(3) Uani 1 1 d .
H6A H 0.7192 0.3595 0.1229 0.086 Uiso 1 1 calc R
H6B H 0.6965 0.3057 0.0903 0.086 Uiso 1 1 calc R
H6C H 0.6251 0.3112 0.1191 0.086 Uiso 1 1 calc R
C7 C 0.7072(6) 0.4832(6) 0.0735(2) 0.053(2) Uani 1 1 d .
H7A H 0.7556 0.4988 0.0888 0.063 Uiso 1 1 calc R
H7B H 0.7327 0.4461 0.0559 0.063 Uiso 1 1 calc R
C8 C 0.6675(6) 0.5694(7) 0.0587(2) 0.050(2) Uani 1 1 d .
H8A H 0.6218 0.5527 0.0424 0.060 Uiso 1 1 calc R
H8B H 0.7151 0.6017 0.0470 0.060 Uiso 1 1 calc R
C9 C 0.6247(6) 0.6330(6) 0.0841(2) 0.043(2) Uani 1 1 d .
H9 H 0.6737 0.6490 0.0994 0.052 Uiso 1 1 calc R
C10 C 0.5912(6) 0.7241(6) 0.0695(2) 0.047(2) Uani 1 1 d .
H10 H 0.5393 0.7441 0.0829 0.056 Uiso 1 1 calc R
C11 C 0.6638(7) 0.7961(7) 0.0721(3) 0.063(3) Uani 1 1 d .
H11A H 0.7186 0.7744 0.0620 0.094 Uiso 1 1 calc R
H11B H 0.6749 0.8096 0.0951 0.094 Uiso 1 1 calc R
H11C H 0.6439 0.8500 0.0609 0.094 Uiso 1 1 calc R
C12 C 0.5612(7) 0.7206(6) 0.0338(2) 0.056(2) Uani 1 1 d .
H12A H 0.5349 0.7778 0.0277 0.084 Uiso 1 1 calc R
H12B H 0.5171 0.6733 0.0311 0.084 Uiso 1 1 calc R
H12C H 0.6126 0.7086 0.0198 0.084 Uiso 1 1 calc R
C13 C 0.5276(6) 0.6413(6) 0.1374(2) 0.045(2) Uani 1 1 d .
H13A H 0.5514 0.6132 0.1574 0.054 Uiso 1 1 calc R
H13B H 0.5544 0.7011 0.1353 0.054 Uiso 1 1 calc R
C14 C 0.4252(6) 0.6489(5) 0.1397(2) 0.042(2) Uani 1 1 d .
N15 N 0.3958(5) 0.6043(4) 0.10658(17) 0.0382(17) Uani 1 1 d .
C16 C 0.3007(6) 0.6046(5) 0.0967(2) 0.040(2) Uani 1 1 d .
C17 C 0.2677(6) 0.6777(6) 0.0779(2) 0.042(2) Uani 1 1 d .
C18 C 0.1751(6) 0.6795(6) 0.0714(2) 0.048(2) Uani 1 1 d .
H18 H 0.1505 0.7273 0.0594 0.058 Uiso 1 1 calc R
C19 C 0.1186(7) 0.6097(7) 0.0830(2) 0.053(3) Uani 1 1 d .
H19 H 0.0564 0.6127 0.0794 0.063 Uiso 1 1 calc R
C1A C 0.2451(6) 0.5310(5) 0.1070(2) 0.039(2) Uani 1 1 d .
C20 C 0.2773(6) 0.4436(6) 0.1213(2) 0.040(2) Uani 1 1 d .
H20 H 0.3427 0.4483 0.1253 0.049 Uiso 1 1 calc R
C21 C 0.2607(6) 0.3659(6) 0.0966(2) 0.050(3) Uani 1 1 d .
H21A H 0.1968 0.3551 0.0946 0.075 Uiso 1 1 calc R
H21B H 0.2901 0.3119 0.1044 0.075 Uiso 1 1 calc R
H21C H 0.2850 0.3822 0.0752 0.075 Uiso 1 1 calc R
C22 C 0.3247(7) 0.7473(6) 0.0620(2) 0.054(2) Uani 1 1 d .
H22 H 0.3865 0.7410 0.0707 0.065 Uiso 1 1 calc R
C23 C 0.3279(7) 0.7339(7) 0.0249(2) 0.061(3) Uani 1 1 d .
H23A H 0.3603 0.6790 0.0199 0.091 Uiso 1 1 calc R
H23B H 0.3583 0.7844 0.0147 0.091 Uiso 1 1 calc R
H23C H 0.2673 0.7296 0.0163 0.091 Uiso 1 1 calc R
C24 C 0.3874(6) 0.5929(6) 0.16822(19) 0.047(2) Uani 1 1 d .
H24A H 0.4071 0.5311 0.1659 0.071 Uiso 1 1 calc R
H24B H 0.3224 0.5952 0.1678 0.071 Uiso 1 1 calc R
H24C H 0.4090 0.6169 0.1890 0.071 Uiso 1 1 calc R
C25 C 0.3912(7) 0.7459(6) 0.1416(2) 0.055(3) Uani 1 1 d .
H25A H 0.4040 0.7702 0.1633 0.082 Uiso 1 1 calc R
H25B H 0.3269 0.7470 0.1378 0.082 Uiso 1 1 calc R
H25C H 0.4211 0.7818 0.1250 0.082 Uiso 1 1 calc R
C26 C 0.2887(5) 0.3936(5) -0.00850(18) 0.0302(18) Uani 1 1 d .
C27 C 1.0481(6) 0.4389(7) -0.1219(2) 0.050(2) Uani 1 1 d .
C28 C 1.0549(6) 0.4525(6) -0.0883(2) 0.045(2) Uani 1 1 d .
C29 C 1.1368(5) 0.4508(5) -0.0713(2) 0.041(2) Uani 1 1 d .
C30 C 1.2105(6) 0.4452(7) -0.0923(2) 0.047(2) Uani 1 1 d .
C31 C 1.1221(6) 0.4300(6) -0.1411(2) 0.047(2) Uani 1 1 d .
C32 C 1.0630(6) 0.2824(6) -0.0321(2) 0.046(2) Uani 1 1 d .
C33 C 1.0921(5) 0.3566(6) -0.0149(2) 0.043(2) Uani 1 1 d .
C34 C 1.0875(6) 0.3493(7) 0.0185(3) 0.051(2) Uani 1 1 d .
C35 C 1.0560(7) 0.2726(7) 0.0356(2) 0.054(2) Uani 1 1 d .
C36 C 1.0283(6) 0.2049(8) -0.0169(3) 0.064(3) Uani 1 1 d .
C37 C 1.0143(8) 0.7140(7) 0.0014(2) 0.060(3) Uani 1 1 d .
C38 C 0.9677(7) 0.6343(8) 0.0075(2) 0.059(3) Uani 1 1 d .
C39 C 1.0059(6) 0.5529(6) -0.0020(2) 0.049(2) Uani 1 1 d .
C40 C 1.0874(6) 0.5444(6) -0.0173(2) 0.042(2) Uani 1 1 d .
C15 C 1.2056(6) 0.4337(7) -0.1259(2) 0.049(2) Uani 1 1 d .
C1B C 0.2315(7) 0.4191(7) 0.1539(2) 0.061(3) Uani 1 1 d .
H1BA H 0.2418 0.4664 0.1698 0.091 Uiso 1 1 calc R
H1BB H 0.2561 0.3632 0.1621 0.091 Uiso 1 1 calc R
H1BC H 0.1675 0.4123 0.1503 0.091 Uiso 1 1 calc R
B3 B 1.1356(7) 0.4507(7) -0.0307(3) 0.043(3) Uani 1 1 d .
C1C C 1.1311(6) 0.6267(6) -0.0230(2) 0.046(2) Uani 1 1 d .
C1D C 1.0954(7) 0.7112(7) -0.0140(2) 0.055(3) Uani 1 1 d .
C1E C 1.0247(6) 0.2014(7) 0.0176(3) 0.059(3) Uani 1 1 d .
C1F C 0.2919(7) 0.8457(6) 0.0693(3) 0.070(3) Uani 1 1 d .
H1FA H 0.2309 0.8531 0.0613 0.105 Uiso 1 1 calc R
H1FB H 0.3309 0.8882 0.0582 0.105 Uiso 1 1 calc R
H1FC H 0.2935 0.8566 0.0928 0.105 Uiso 1 1 calc R

loop_
_atom_site_aniso_label
_atom_site_aniso_U_11
_atom_site_aniso_U_22
_atom_site_aniso_U_33
_atom_site_aniso_U_23
_atom_site_aniso_U_13
_atom_site_aniso_U_12
Au1 0.03170(17) 0.02679(16) 0.02983(13) 0.00008(13) -0.00203(13) -0.00274(13)
P1 0.0263(9) 0.0263(9) 0.0280(14) 0.0016(8) -0.0016(8) -0.0035(11)
P2 0.0327(10) 0.0327(10) 0.0492(19) 0.0075(11) -0.0075(11) -0.0040(13)
F00 0.066(4) 0.057(3) 0.118(5) -0.008(3) -0.016(4) -0.011(3)
O1 0.032(3) 0.036(3) 0.042(3) 0.000(3) -0.001(3) 0.001(3)
F2 0.054(3) 0.061(3) 0.075(4) 0.006(3) -0.029(3) -0.006(3)
F3 0.043(3) 0.078(4) 0.047(3) 0.003(3) -0.011(2) 0.000(3)
F4 0.039(3) 0.069(4) 0.068(4) -0.003(3) -0.013(3) 0.006(3)
F5 0.077(4) 0.075(4) 0.049(3) 0.000(3) -0.025(3) -0.005(3)
F6 0.061(4) 0.097(5) 0.050(3) 0.009(3) -0.002(3) 0.011(3)
F7 0.050(3) 0.053(3) 0.078(4) 0.001(3) -0.010(3) 0.006(3)
F8 0.054(3) 0.073(4) 0.056(3) 0.008(3) 0.001(3) -0.001(3)
F9 0.061(4) 0.069(4) 0.120(5) 0.032(4) -0.006(4) -0.013(3)
F10 0.051(3) 0.036(3) 0.062(3) 0.008(3) 0.005(3) 0.004(2)
F11 0.055(4) 0.134(6) 0.071(4) -0.029(4) 0.009(3) 0.026(4)
F12 0.086(4) 0.044(3) 0.076(4) -0.009(3) -0.021(3) 0.016(3)
F13 0.087(5) 0.089(5) 0.080(4) -0.040(4) -0.012(4) 0.040(4)
F14 0.041(3) 0.092(5) 0.073(4) 0.011(3) 0.006(3) 0.002(3)
F1 0.076(4) 0.085(4) 0.068(4) 0.025(3) -0.003(4) -0.013(4)
C1 0.034(5) 0.046(5) 0.056(6) 0.003(4) 0.002(4) -0.004(4)
C2 0.045(5) 0.021(4) 0.029(4) 0.007(3) 0.000(3) -0.003(4)
C3 0.032(4) 0.039(5) 0.035(4) -0.001(4) -0.001(4) -0.009(4)
C4 0.036(5) 0.050(5) 0.042(4) -0.003(4) -0.007(4) -0.005(4)
C5 0.046(6) 0.053(6) 0.050(5) -0.002(5) -0.019(5) 0.005(4)
C6 0.063(7) 0.054(6) 0.056(6) -0.008(5) -0.017(5) 0.013(5)
C7 0.042(5) 0.054(6) 0.062(6) -0.001(5) 0.000(5) 0.003(5)
C8 0.035(5) 0.074(7) 0.040(5) -0.006(5) -0.001(4) -0.012(5)
C9 0.036(5) 0.048(5) 0.045(5) -0.007(4) -0.011(4) -0.012(4)
C10 0.054(6) 0.037(5) 0.050(6) -0.005(4) -0.008(5) -0.013(4)
C11 0.074(7) 0.062(7) 0.052(6) 0.005(5) -0.010(5) -0.021(6)
C12 0.061(6) 0.046(5) 0.061(6) 0.009(5) -0.004(5) -0.006(5)
C13 0.056(6) 0.038(5) 0.042(5) -0.005(4) -0.006(4) -0.010(4)
C14 0.052(6) 0.032(5) 0.042(5) -0.008(4) -0.006(5) 0.001(4)
N15 0.044(4) 0.028(4) 0.042(4) 0.000(3) -0.003(4) -0.005(3)
C16 0.046(5) 0.034(5) 0.040(5) -0.008(4) 0.001(4) 0.004(4)
C17 0.051(6) 0.034(5) 0.042(5) -0.007(4) -0.002(4) 0.003(4)
C18 0.046(6) 0.049(6) 0.050(6) 0.010(5) 0.007(5) -0.005(4)
C19 0.042(6) 0.066(7) 0.050(6) -0.004(5) 0.008(5) 0.004(5)
C1A 0.042(5) 0.038(5) 0.037(5) -0.003(4) 0.003(4) 0.001(4)
C20 0.039(5) 0.044(5) 0.039(5) 0.000(4) 0.004(4) -0.003(4)
C21 0.056(6) 0.042(5) 0.051(6) 0.004(5) -0.003(5) -0.003(5)
C22 0.053(6) 0.037(6) 0.072(7) 0.010(5) -0.014(5) 0.007(4)
C23 0.059(7) 0.073(8) 0.050(6) 0.017(6) 0.001(5) -0.001(5)
C24 0.052(6) 0.059(6) 0.030(4) -0.003(4) 0.004(4) -0.011(5)
C25 0.066(7) 0.047(6) 0.051(6) 0.001(5) -0.001(5) 0.001(5)
C26 0.031(4) 0.032(4) 0.027(4) 0.000(3) -0.002(3) 0.004(3)
C27 0.048(6) 0.038(5) 0.065(6) 0.012(5) -0.022(5) -0.008(5)
C28 0.037(5) 0.043(5) 0.056(6) -0.005(4) -0.004(4) 0.006(4)
C29 0.032(5) 0.031(5) 0.061(6) 0.009(4) -0.007(4) 0.006(4)
C30 0.035(5) 0.055(6) 0.050(6) 0.004(5) -0.011(4) 0.004(5)
C31 0.051(6) 0.040(5) 0.049(6) 0.000(5) -0.004(5) 0.000(5)
C32 0.032(5) 0.049(6) 0.057(6) 0.008(5) -0.007(5) -0.005(5)
C33 0.029(5) 0.050(6) 0.050(6) 0.002(5) 0.002(4) 0.001(4)
C34 0.029(5) 0.060(6) 0.064(7) -0.012(5) -0.003(4) -0.008(4)
C35 0.045(6) 0.062(6) 0.055(6) 0.012(5) -0.008(5) -0.007(5)
C36 0.039(6) 0.068(7) 0.084(8) 0.001(6) -0.027(5) -0.008(5)
C37 0.064(8) 0.063(7) 0.054(6) -0.018(5) -0.011(6) 0.032(6)
C38 0.047(6) 0.092(8) 0.038(6) -0.017(6) -0.010(5) 0.015(6)
C39 0.041(5) 0.062(6) 0.045(5) -0.005(5) -0.002(5) 0.015(5)
C40 0.033(5) 0.052(6) 0.039(5) 0.002(4) -0.012(4) 0.006(4)
C15 0.052(6) 0.052(6) 0.043(5) -0.007(5) -0.011(4) 0.011(5)
C1B 0.068(7) 0.054(7) 0.060(6) 0.011(5) 0.009(5) -0.011(5)
B3 0.031(5) 0.041(6) 0.058(7) 0.012(5) -0.011(5) 0.005(5)
C1C 0.043(5) 0.055(6) 0.042(5) -0.004(5) -0.006(4) 0.021(5)
C1D 0.064(7) 0.047(6) 0.055(6) -0.005(5) -0.020(5) 0.007(5)
C1E 0.025(5) 0.052(6) 0.101(9) 0.024(6) -0.005(5) -0.003(4)
C1F 0.069(7) 0.036(6) 0.105(9) 0.013(6) -0.022(7) 0.008(5)

loop_
_atom_type_symbol
_atom_type_description
_atom_type_scat_dispersion_real
_atom_type_scat_dispersion_imag
_atom_type_scat_source
C C 0.0033 0.0016 'International Tables Vol C Tables 4.2.6.8 and 6.1.1.4'
H H 0.0000 0.0000 'International Tables Vol C Tables 4.2.6.8 and 6.1.1.4'
N N 0.0061 0.0033 'International Tables Vol C Tables 4.2.6.8 and 6.1.1.4'
O O 0.0106 0.0060 'International Tables Vol C Tables 4.2.6.8 and 6.1.1.4'
B B 0.0013 0.0007 'International Tables Vol C Tables 4.2.6.8 and 6.1.1.4'
F F 0.0171 0.0103 'International Tables Vol C Tables 4.2.6.8 and 6.1.1.4'
P P 0.1023 0.0942 'International Tables Vol C Tables 4.2.6.8 and 6.1.1.4'
Au Au -2.0133 8.8022 'International Tables Vol C Tables 4.2.6.8 and 6.1.1.4'

loop_
_geom_angle_atom_site_label_1
_geom_angle_atom_site_label_2
_geom_angle_atom_site_label_3
_geom_angle
_geom_angle_site_symmetry_1
_geom_angle_site_symmetry_3
C2 Au1 P1 177.8(2) . .
C26 P1 C26 76.4(5) . 7
C26 P1 Au1 112.9(2) . .
C26 P1 Au1 114.1(2) 7 .
C26 P1 Au1 114.1(2) . 7
C26 P1 Au1 112.8(2) 7 7
Au1 P1 Au1 119.09(11) . 7
C26 P2 C26 80.2(5) . 7
C26 O1 B3 128.4(6) . 1_455
C19 C1 C1A 123.2(9) . .
C19 C1 H1 118.4 . .
C1A C1 H1 118.4 . .
N15 C2 C3 111.6(6) . .
N15 C2 Au1 121.3(6) . .
C3 C2 Au1 126.9(5) . .
C2 C3 C4 109.6(6) . .
C2 C3 C13 103.2(6) . .
C4 C3 C13 109.7(6) . .
C2 C3 C9 114.1(6) . .
C4 C3 C9 110.6(7) . .
C13 C3 C9 109.4(6) . .
C5 C4 C3 117.7(7) . .
C5 C4 H4A 107.9 . .
C3 C4 H4A 107.9 . .
C5 C4 H4B 107.9 . .
C3 C4 H4B 107.9 . .
H4A C4 H4B 107.2 . .
C4 C5 C6 111.6(7) . .
C4 C5 C7 109.7(8) . .
C6 C5 C7 110.8(7) . .
C4 C5 H5 108.2 . .
C6 C5 H5 108.2 . .
C7 C5 H5 108.2 . .
C5 C6 H6A 109.5 . .
C5 C6 H6B 109.5 . .
H6A C6 H6B 109.5 . .
C5 C6 H6C 109.5 . .
H6A C6 H6C 109.5 . .
H6B C6 H6C 109.5 . .
C8 C7 C5 110.4(7) . .
C8 C7 H7A 109.6 . .
C5 C7 H7A 109.6 . .
C8 C7 H7B 109.6 . .
C5 C7 H7B 109.6 . .
H7A C7 H7B 108.1 . .
C7 C8 C9 114.2(7) . .
C7 C8 H8A 108.7 . .
C9 C8 H8A 108.7 . .
C7 C8 H8B 108.7 . .
C9 C8 H8B 108.7 . .
H8A C8 H8B 107.6 . .
C8 C9 C10 114.4(7) . .
C8 C9 C3 111.1(7) . .
C10 C9 C3 114.3(7) . .
C8 C9 H9 105.4 . .
C10 C9 H9 105.4 . .
C3 C9 H9 105.4 . .
C12 C10 C11 107.3(8) . .
C12 C10 C9 115.2(7) . .
C11 C10 C9 111.0(8) . .
C12 C10 H10 107.7 . .
C11 C10 H10 107.7 . .
C9 C10 H10 107.7 . .
C10 C11 H11A 109.5 . .
C10 C11 H11B 109.5 . .
H11A C11 H11B 109.5 . .
C10 C11 H11C 109.5 . .
H11A C11 H11C 109.5 . .
H11B C11 H11C 109.5 . .
C10 C12 H12A 109.5 . .
C10 C12 H12B 109.5 . .
H12A C12 H12B 109.5 . .
C10 C12 H12C 109.5 . .
H12A C12 H12C 109.5 . .
H12B C12 H12C 109.5 . .
C14 C13 C3 108.4(6) . .
C14 C13 H13A 110.0 . .
C3 C13 H13A 110.0 . .
C14 C13 H13B 110.0 . .
C3 C13 H13B 110.0 . .
H13A C13 H13B 108.4 . .
C25 C14 C13 113.7(8) . .
C25 C14 C24 110.7(7) . .
C13 C14 C24 111.7(7) . .
C25 C14 N15 110.6(7) . .
C13 C14 N15 101.3(7) . .
C24 C14 N15 108.4(7) . .
C2 N15 C16 124.9(7) . .
C2 N15 C14 114.9(7) . .
C16 N15 C14 120.2(7) . .
C17 C16 C1A 122.9(8) . .
C17 C16 N15 118.9(8) . .
C1A C16 N15 118.3(7) . .
C18 C17 C16 117.2(9) . .
C18 C17 C22 117.8(8) . .
C16 C17 C22 124.8(8) . .
C17 C18 C19 120.4(9) . .
C17 C18 H18 119.8 . .
C19 C18 H18 119.8 . .
C1 C19 C18 120.3(9) . .
C1 C19 H19 119.8 . .
C18 C19 H19 119.8 . .
C1 C1A C16 115.8(8) . .
C1 C1A C20 117.7(7) . .
C16 C1A C20 126.1(8) . .
C1A C20 C1B 113.4(8) . .
C1A C20 C21 110.1(7) . .
C1B C20 C21 108.1(7) . .
C1A C20 H20 108.4 . .
C1B C20 H20 108.4 . .
C21 C20 H20 108.4 . .
C20 C21 H21A 109.5 . .
C20 C21 H21B 109.5 . .
H21A C21 H21B 109.5 . .
C20 C21 H21C 109.5 . .
H21A C21 H21C 109.5 . .
H21B C21 H21C 109.5 . .
C17 C22 C23 110.8(9) . .
C17 C22 C1F 113.0(8) . .
C23 C22 C1F 108.6(8) . .
C17 C22 H22 108.1 . .
C23 C22 H22 108.1 . .
C1F C22 H22 108.1 . .
C22 C23 H23A 109.5 . .
C22 C23 H23B 109.5 . .
H23A C23 H23B 109.5 . .
C22 C23 H23C 109.5 . .
H23A C23 H23C 109.5 . .
H23B C23 H23C 109.5 . .
C14 C24 H24A 109.5 . .
C14 C24 H24B 109.5 . .
H24A C24 H24B 109.5 . .
C14 C24 H24C 109.5 . .
H24A C24 H24C 109.5 . .
H24B C24 H24C 109.5 . .
C14 C25 H25A 109.5 . .
C14 C25 H25B 109.5 . .
H25A C25 H25B 109.5 . .
C14 C25 H25C 109.5 . .
H25A C25 H25C 109.5 . .
H25B C25 H25C 109.5 . .
O1 C26 P2 135.7(6) . .
O1 C26 P1 122.6(6) . .
P2 C26 P1 101.7(4) . .
C31 C27 F2 119.6(8) . .
C31 C27 C28 121.5(8) . .
F2 C27 C28 118.9(9) . .
F4 C28 C27 118.2(8) . .
F4 C28 C29 118.2(8) . .
C27 C28 C29 123.3(9) . .
C30 C29 C28 112.5(8) . .
C30 C29 B3 128.5(8) . .
C28 C29 B3 118.9(8) . .
C15 C30 F3 115.6(8) . .
C15 C30 C29 125.0(8) . .
F3 C30 C29 119.3(8) . .
F5 C31 C27 121.4(8) . .
F5 C31 C15 120.7(8) . .
C27 C31 C15 117.9(8) . .
F7 C32 C33 123.4(8) . .
F7 C32 C36 113.2(9) . .
C33 C32 C36 123.3(9) . .
C34 C33 C32 115.2(9) . .
C34 C33 B3 118.0(9) . .
C32 C33 B3 126.7(9) . .
C33 C34 F8 120.4(9) . .
C33 C34 C35 124.7(9) . .
F8 C34 C35 114.9(9) . .
F1 C35 C1E 120.9(9) . .
F1 C35 C34 120.6(9) . .
C1E C35 C34 118.4(9) . .
F00 C36 C1E 119.3(10) . .
F00 C36 C32 121.8(10) . .
C1E C36 C32 118.9(10) . .
F13 C37 C1D 121.1(11) . .
F13 C37 C38 119.2(10) . .
C1D C37 C38 119.7(9) . .
F11 C38 C39 121.0(11) . .
F11 C38 C37 119.8(10) . .
C39 C38 C37 119.2(9) . .
C40 C39 F14 120.6(8) . .
C40 C39 C38 124.6(10) . .
F14 C39 C38 114.7(8) . .
C39 C40 C1C 113.8(8) . .
C39 C40 B3 127.5(8) . .
C1C C40 B3 118.6(7) . .
F6 C15 C30 120.5(8) . .
F6 C15 C31 120.0(8) . .
C30 C15 C31 119.5(9) . .
C20 C1B H1BA 109.5 . .
C20 C1B H1BB 109.5 . .
H1BA C1B H1BB 109.5 . .
C20 C1B H1BC 109.5 . .
H1BA C1B H1BC 109.5 . .
H1BB C1B H1BC 109.5 . .
O1 B3 C29 108.0(7) 1_655 .
O1 B3 C40 104.7(7) 1_655 .
C29 B3 C40 109.3(7) . .
O1 B3 C33 107.1(6) 1_655 .
C29 B3 C33 112.9(8) . .
C40 B3 C33 114.3(8) . .
F10 C1C C40 120.4(8) . .
F10 C1C C1D 115.6(9) . .
C40 C1C C1D 124.0(9) . .
F12 C1D C37 121.0(10) . .
F12 C1D C1C 120.3(10) . .
C37 C1D C1C 118.7(10) . .
C35 C1E F9 120.2(11) . .
C35 C1E C36 119.4(9) . .
F9 C1E C36 120.3(11) . .
C22 C1F H1FA 109.5 . .
C22 C1F H1FB 109.5 . .
H1FA C1F H1FB 109.5 . .
C22 C1F H1FC 109.5 . .
H1FA C1F H1FC 109.5 . .
H1FB C1F H1FC 109.5 . .

loop_
_geom_bond_atom_site_label_1
_geom_bond_atom_site_label_2
_geom_bond_distance
_geom_bond_site_symmetry_2
Au1 C2 2.050(8) .
Au1 P1 2.2922(14) .
P1 C26 1.854(8) .
P1 C26 1.854(8) 7
P1 Au1 2.2922(14) 7
P2 C26 1.780(8) .
P2 C26 1.780(8) 7
F00 C36 1.342(11) .
O1 C26 1.269(8) .
O1 B3 1.583(11) 1_455
F2 C27 1.367(9) .
F3 C30 1.373(9) .
F4 C28 1.356(10) .
F5 C31 1.340(10) .
F6 C15 1.353(10) .
F7 C32 1.341(10) .
F8 C34 1.356(10) .
F9 C1E 1.361(10) .
F10 C1C 1.370(10) .
F11 C38 1.336(11) .
F12 C1D 1.333(11) .
F13 C37 1.324(11) .
F14 C39 1.369(10) .
F1 C35 1.332(11) .
C1 C19 1.347(12) .
C1 C1A 1.382(12) .
C1 H1 0.9300 .
C2 N15 1.307(9) .
C2 C3 1.504(10) .
C3 C4 1.570(11) .
C3 C13 1.581(11) .
C3 C9 1.582(11) .
C4 C5 1.478(11) .
C4 H4A 0.9700 .
C4 H4B 0.9700 .
C5 C6 1.514(12) .
C5 C7 1.556(13) .
C5 H5 0.9800 .
C6 H6A 0.9600 .
C6 H6B 0.9600 .
C6 H6C 0.9600 .
C7 C8 1.522(12) .
C7 H7A 0.9700 .
C7 H7B 0.9700 .
C8 C9 1.525(12) .
C8 H8A 0.9700 .
C8 H8B 0.9700 .
C9 C10 1.546(12) .
C9 H9 0.9800 .
C10 C12 1.504(12) .
C10 C11 1.512(12) .
C10 H10 0.9800 .
C11 H11A 0.9600 .
C11 H11B 0.9600 .
C11 H11C 0.9600 .
C12 H12A 0.9600 .
C12 H12B 0.9600 .
C12 H12C 0.9600 .
C13 C14 1.518(12) .
C13 H13A 0.9700 .
C13 H13B 0.9700 .
C14 C25 1.517(11) .
C14 C24 1.519(11) .
C14 N15 1.548(10) .
N15 C16 1.457(10) .
C16 C17 1.404(11) .
C16 C1A 1.422(11) .
C17 C18 1.390(12) .
C17 C22 1.474(13) .
C18 C19 1.404(13) .
C18 H18 0.9300 .
C19 H19 0.9300 .
C1A C20 1.489(12) .
C20 C1B 1.516(11) .
C20 C21 1.538(12) .
C20 H20 0.9800 .
C21 H21A 0.9600 .
C21 H21B 0.9600 .
C21 H21C 0.9600 .
C22 C23 1.508(13) .
C22 C1F 1.558(12) .
C22 H22 0.9800 .
C23 H23A 0.9600 .
C23 H23B 0.9600 .
C23 H23C 0.9600 .
C24 H24A 0.9600 .
C24 H24B 0.9600 .
C24 H24C 0.9600 .
C25 H25A 0.9600 .
C25 H25B 0.9600 .
C25 H25C 0.9600 .
C27 C31 1.344(12) .
C27 C28 1.369(12) .
C28 C29 1.388(11) .
C29 C30 1.381(12) .
C29 B3 1.630(14) .
C30 C15 1.364(12) .
C31 C15 1.376(12) .
C32 C33 1.364(13) .
C32 C36 1.395(13) .
C33 C34 1.349(13) .
C33 B3 1.656(13) .
C34 C35 1.403(13) .
C35 C1E 1.357(14) .
C36 C1E 1.389(15) .
C37 C1D 1.348(14) .
C37 C38 1.383(14) .
C38 C39 1.379(13) .
C39 C40 1.357(12) .
C40 C1C 1.392(12) .
C40 B3 1.645(13) .
C1B H1BA 0.9600 .
C1B H1BB 0.9600 .
C1B H1BC 0.9600 .
B3 O1 1.583(11) 1_655
C1C C1D 1.400(13) .
C1F H1FA 0.9600 .
C1F H1FB 0.9600 .
C1F H1FC 0.9600 .

loop_
_geom_torsion_atom_site_label_1
_geom_torsion_atom_site_label_2
_geom_torsion_atom_site_label_3
_geom_torsion_atom_site_label_4
_geom_torsion
_geom_torsion_site_symmetry_1
_geom_torsion_site_symmetry_4
C2 Au1 P1 C26 112(6) . .
C2 Au1 P1 C26 27(6) . 7
C2 Au1 P1 Au1 -110(6) . 7
P1 Au1 C2 N15 -116(6) . .
P1 Au1 C2 C3 58(6) . .
N15 C2 C3 C4 112.5(7) . .
Au1 C2 C3 C4 -62.2(8) . .
N15 C2 C3 C13 -4.3(8) . .
Au1 C2 C3 C13 -179.0(5) . .
N15 C2 C3 C9 -122.9(7) . .
Au1 C2 C3 C9 62.3(9) . .
C2 C3 C4 C5 79.1(9) . .
C13 C3 C4 C5 -168.3(7) . .
C9 C3 C4 C5 -47.5(10) . .
C3 C4 C5 C6 175.6(7) . .
C3 C4 C5 C7 52.3(9) . .
C4 C5 C7 C8 -55.5(9) . .
C6 C5 C7 C8 -179.2(7) . .
C5 C7 C8 C9 58.8(10) . .
C7 C8 C9 C10 175.3(7) . .
C7 C8 C9 C3 -53.6(9) . .
C2 C3 C9 C8 -79.3(9) . .
C4 C3 C9 C8 44.8(9) . .
C13 C3 C9 C8 165.8(7) . .
C2 C3 C9 C10 52.0(9) . .
C4 C3 C9 C10 176.0(7) . .
C13 C3 C9 C10 -63.0(9) . .
C8 C9 C10 C12 29.7(11) . .
C3 C9 C10 C12 -99.9(9) . .
C8 C9 C10 C11 -92.6(9) . .
C3 C9 C10 C11 137.8(8) . .
C2 C3 C13 C14 7.6(8) . .
C4 C3 C13 C14 -109.1(8) . .
C9 C3 C13 C14 129.4(7) . .
C3 C13 C14 C25 -126.2(8) . .
C3 C13 C14 C24 107.6(8) . .
C3 C13 C14 N15 -7.6(8) . .
C3 C2 N15 C16 178.9(7) . .
Au1 C2 N15 C16 -6.0(10) . .
C3 C2 N15 C14 -0.6(9) . .
Au1 C2 N15 C14 174.5(5) . .
C25 C14 N15 C2 126.2(8) . .
C13 C14 N15 C2 5.3(9) . .
C24 C14 N15 C2 -112.3(8) . .
C25 C14 N15 C16 -53.3(10) . .
C13 C14 N15 C16 -174.2(7) . .
C24 C14 N15 C16 68.2(9) . .
C2 N15 C16 C17 -90.1(9) . .
C14 N15 C16 C17 89.4(9) . .
C2 N15 C16 C1A 90.8(10) . .
C14 N15 C16 C1A -89.8(9) . .
C1A C16 C17 C18 4.5(12) . .
N15 C16 C17 C18 -174.6(7) . .
C1A C16 C17 C22 -169.4(8) . .
N15 C16 C17 C22 11.5(12) . .
C16 C17 C18 C19 -1.0(13) . .
C22 C17 C18 C19 173.4(8) . .
C1A C1 C19 C18 3.1(14) . .
C17 C18 C19 C1 -2.7(14) . .
C19 C1 C1A C16 0.2(13) . .
C19 C1 C1A C20 -172.5(8) . .
C17 C16 C1A C1 -4.2(12) . .
N15 C16 C1A C1 174.9(8) . .
C17 C16 C1A C20 167.9(8) . .
N15 C16 C1A C20 -13.0(12) . .
C1 C1A C20 C1B -60.1(11) . .
C16 C1A C20 C1B 128.0(9) . .
C1 C1A C20 C21 61.2(10) . .
C16 C1A C20 C21 -110.7(9) . .
C18 C17 C22 C23 -67.4(10) . .
C16 C17 C22 C23 106.5(10) . .
C18 C17 C22 C1F 54.7(11) . .
C16 C17 C22 C1F -131.3(9) . .
B3 O1 C26 P2 -7.7(13) 1_455 .
B3 O1 C26 P1 171.4(6) 1_455 .
C26 P2 C26 O1 179.2(11) 7 .
C26 P2 C26 P1 0.0 7 .
C26 P1 C26 O1 -179.4(9) 7 .
Au1 P1 C26 O1 69.9(7) . .
Au1 P1 C26 O1 -70.1(7) 7 .
C26 P1 C26 P2 0.0 7 .
Au1 P1 C26 P2 -110.7(3) . .
Au1 P1 C26 P2 109.2(3) 7 .
C31 C27 C28 F4 -179.2(8) . .
F2 C27 C28 F4 2.3(14) . .
C31 C27 C28 C29 -5.5(15) . .
F2 C27 C28 C29 176.0(8) . .
F4 C28 C29 C30 -178.8(8) . .
C27 C28 C29 C30 7.5(13) . .
F4 C28 C29 B3 4.1(12) . .
C27 C28 C29 B3 -169.7(9) . .
C28 C29 C30 C15 -6.0(14) . .
B3 C29 C30 C15 170.9(10) . .
C28 C29 C30 F3 176.2(8) . .
B3 C29 C30 F3 -6.9(15) . .
F2 C27 C31 F5 -0.8(15) . .
C28 C27 C31 F5 -179.4(8) . .
F2 C27 C31 C15 179.5(9) . .
C28 C27 C31 C15 1.0(15) . .
F7 C32 C33 C34 -176.8(8) . .
C36 C32 C33 C34 1.9(14) . .
F7 C32 C33 B3 0.3(15) . .
C36 C32 C33 B3 179.0(9) . .
C32 C33 C34 F8 179.1(8) . .
B3 C33 C34 F8 1.7(13) . .
C32 C33 C34 C35 0.1(14) . .
B3 C33 C34 C35 -177.2(8) . .
C33 C34 C35 F1 173.8(9) . .
F8 C34 C35 F1 -5.2(14) . .
C33 C34 C35 C1E -2.5(15) . .
F8 C34 C35 C1E 178.5(8) . .
F7 C32 C36 F00 -3.0(14) . .
C33 C32 C36 F00 178.2(9) . .
F7 C32 C36 C1E 177.3(9) . .
C33 C32 C36 C1E -1.6(15) . .
F13 C37 C38 F11 -0.9(14) . .
C1D C37 C38 F11 -179.7(8) . .
F13 C37 C38 C39 179.5(8) . .
C1D C37 C38 C39 0.7(15) . .
F11 C38 C39 C40 -179.8(8) . .
C37 C38 C39 C40 -0.2(14) . .
F11 C38 C39 F14 3.5(12) . .
C37 C38 C39 F14 -176.9(9) . .
F14 C39 C40 C1C 176.5(8) . .
C38 C39 C40 C1C 0.0(13) . .
F14 C39 C40 B3 -0.9(14) . .
C38 C39 C40 B3 -177.5(9) . .
F3 C30 C15 F6 2.1(14) . .
C29 C30 C15 F6 -175.8(9) . .
F3 C30 C15 C31 -179.9(8) . .
C29 C30 C15 C31 2.2(17) . .
F5 C31 C15 F6 -1.1(14) . .
C27 C31 C15 F6 178.6(9) . .
F5 C31 C15 C30 -179.1(9) . .
C27 C31 C15 C30 0.6(15) . .
C30 C29 B3 O1 8.1(13) . 1_655
C28 C29 B3 O1 -175.2(7) . 1_655
C30 C29 B3 C40 121.5(10) . .
C28 C29 B3 C40 -61.9(10) . .
C30 C29 B3 C33 -110.1(10) . .
C28 C29 B3 C33 66.6(10) . .
C39 C40 B3 O1 -134.0(8) . 1_655
C1C C40 B3 O1 48.7(10) . 1_655
C39 C40 B3 C29 110.6(10) . .
C1C C40 B3 C29 -66.7(10) . .
C39 C40 B3 C33 -17.1(12) . .
C1C C40 B3 C33 165.6(8) . .
C34 C33 B3 O1 61.4(11) . 1_655
C32 C33 B3 O1 -115.6(9) . 1_655
C34 C33 B3 C29 -179.9(8) . .
C32 C33 B3 C29 3.1(13) . .
C34 C33 B3 C40 -54.0(10) . .
C32 C33 B3 C40 128.9(10) . .
C39 C40 C1C F10 -178.4(7) . .
B3 C40 C1C F10 -0.7(12) . .
C39 C40 C1C C1D -0.3(13) . .
B3 C40 C1C C1D 177.4(8) . .
F13 C37 C1D F12 0.4(15) . .
C38 C37 C1D F12 179.2(9) . .
F13 C37 C1D C1C -179.8(8) . .
C38 C37 C1D C1C -1.0(15) . .
F10 C1C C1D F12 -1.2(13) . .
C40 C1C C1D F12 -179.4(8) . .
F10 C1C C1D C37 179.0(8) . .
C40 C1C C1D C37 0.8(14) . .
F1 C35 C1E F9 3.9(15) . .
C34 C35 C1E F9 -179.8(8) . .
F1 C35 C1E C36 -173.5(9) . .
C34 C35 C1E C36 2.8(15) . .
F00 C36 C1E C35 179.3(9) . .
C32 C36 C1E C35 -0.9(15) . .
F00 C36 C1E F9 1.9(14) . .
C32 C36 C1E F9 -178.3(8) . .
